data_4336094
loop_
_publ_author_name
'Johannes A. Baus'
'Christian Burschka'
'R\"udiger Bertermann'
'C\'elia Fonseca Guerra'
'F. Matthias Bickelhaupt'
'Reinhold Tacke'

_publ_contact_author_address
;Institut fuer Anorganische Chemie
 Julius-Maximilians-Universitaet Wuerzburg
 Am Hubland
 D-97074 Wuerzburg
 Germany,
 Department of Theoretical Chemistry,
 Amsterdam Center for Multiscale Modeling (ACMM), VU University Amsterdam
 De Boelelaan 1083
 NL-1081 HV Amsterdam
 The Netherlands
;
_publ_contact_author_email r.tacke@uni-wuerzburg.de,f.m.bickelhaupt@vu.nl
_publ_contact_author_fax '049 931 3184609, 031 20 5987629'
_publ_contact_author_name 'Reinhold Tacke, F. Matthias Bickelhaupt'
_publ_contact_author_phone '049 931 3185251, 031 20 5987617'
_publ_section_title
;
 Neutral Six-Coordinate and Cationic Five-Coordinate Silicon(IV) Complexes
 with Two Bidentate Monoanionic N,S-Pyridine-2-thiolato(-) Ligands
;
_journal_name_full 'Inorganic Chemistry'
_journal_page_first 10664
_journal_page_last 10676
_journal_paper_doi 10.1021/ic401698a
_journal_volume 52
_journal_year 2013
_chemical_formula_moiety 'C16 H13 Cl N2 S2 Si'
_chemical_formula_sum 'C16 H13 Cl N2 S2 Si'
_chemical_formula_weight 360.94
_chemical_name_systematic
; 
 ? 
;
_space_group_IT_number 2
_symmetry_cell_setting triclinic
_symmetry_space_group_name_Hall '-P 1'
_symmetry_space_group_name_H-M 'P -1'
_atom_sites_solution_hydrogens geom
_atom_sites_solution_primary direct
_atom_sites_solution_secondary difmap
_audit_creation_method SHELXL-97
_cell_angle_alpha 81.96(3)
_cell_angle_beta 79.14(3)
_cell_angle_gamma 86.62(3)
_cell_formula_units_Z 4
_cell_length_a 8.5374(17)
_cell_length_b 12.881(3)
_cell_length_c 15.365(3)
_cell_measurement_reflns_used 5000
_cell_measurement_temperature 173(2)
_cell_measurement_theta_max 28.75
_cell_measurement_theta_min 2.55
_cell_volume 1642.2(6)
_computing_cell_refinement Stoe-IPDS
_computing_data_collection Stoe-IPDS
_computing_data_reduction Stoe-IPDS
_computing_molecular_graphics ORTEP/POV-Ray
_computing_publication_material Bruker-SHELXTL
_computing_structure_refinement 'SHELXL-97 (Sheldrick, 2008)'
_computing_structure_solution 'SHELXS-97 (Sheldrick, 2008)'
_diffrn_ambient_temperature 173(2)
_diffrn_measured_fraction_theta_full 0.935
_diffrn_measured_fraction_theta_max 0.935
_diffrn_measurement_device_type imega-plate_Stoe-IPDS
_diffrn_measurement_method 'omega scan'
_diffrn_radiation_monochromator graphite
_diffrn_radiation_source 'fine-focus sealed tube'
_diffrn_radiation_type MoK\a
_diffrn_radiation_wavelength 0.71073
_diffrn_reflns_av_R_equivalents 0.0662
_diffrn_reflns_av_sigmaI/netI 0.0725
_diffrn_reflns_limit_h_max 10
_diffrn_reflns_limit_h_min -10
_diffrn_reflns_limit_k_max 16
_diffrn_reflns_limit_k_min -16
_diffrn_reflns_limit_l_max 19
_diffrn_reflns_limit_l_min -19
_diffrn_reflns_number 18644
_diffrn_reflns_theta_full 26.37
_diffrn_reflns_theta_max 26.37
_diffrn_reflns_theta_min 2.43
_exptl_absorpt_coefficient_mu 0.556
_exptl_absorpt_correction_type none
_exptl_crystal_colour colourless
_exptl_crystal_density_diffrn 1.460
_exptl_crystal_description block
_exptl_crystal_F_000 744
_exptl_crystal_size_max 0.7
_exptl_crystal_size_mid 0.4
_exptl_crystal_size_min 0.2
_refine_diff_density_max 0.885
_refine_diff_density_min -0.424
_refine_diff_density_rms 0.070
_refine_ls_extinction_method none
_refine_ls_goodness_of_fit_ref 0.892
_refine_ls_hydrogen_treatment constr
_refine_ls_matrix_type full
_refine_ls_number_parameters 426
_refine_ls_number_reflns 6289
_refine_ls_number_restraints 25
_refine_ls_restrained_S_all 0.890
_refine_ls_R_factor_all 0.0741
_refine_ls_R_factor_gt 0.0429
_refine_ls_shift/su_max 0.001
_refine_ls_shift/su_mean 0.000
_refine_ls_structure_factor_coef Fsqd
_refine_ls_weighting_details 'calc w=1/[\s^2^(Fo^2^)+(0.0661P)^2^+0.0000P] where P=(Fo^2^+2Fc^2^)/3'
_refine_ls_weighting_scheme calc
_refine_ls_wR_factor_gt 0.1012
_refine_ls_wR_factor_ref 0.1126
_reflns_number_gt 4011
_reflns_number_total 6289
_reflns_threshold_expression >2sigma(I)
_cod_data_source_file ic401698a_si_002_3.cif
_cod_data_source_block bau05bk
_cod_original_cell_volume 1642.1(6)
_cod_database_code 4336094

loop_
_symmetry_equiv_pos_as_xyz
'x, y, z'
'-x, -y, -z'

loop_
_atom_site_label
_atom_site_type_symbol
_atom_site_fract_x
_atom_site_fract_y
_atom_site_fract_z
_atom_site_U_iso_or_equiv
_atom_site_adp_type
_atom_site_occupancy
_atom_site_symmetry_multiplicity
_atom_site_calc_flag
_atom_site_refinement_flags
_atom_site_disorder_assembly
_atom_site_disorder_group
Cl1 Cl -0.00745(9) 0.78861(6) 0.48243(4) 0.03102(18) Uani 1 1 d . . .
S1 S 0.34300(9) 0.86843(6) 0.50452(5) 0.0347(2) Uani 1 1 d . . .
S2 S 0.03493(9) 0.60311(6) 0.65717(5) 0.03261(19) Uani 1 1 d . . .
Si1 Si 0.15188(9) 0.75453(6) 0.58289(5) 0.02616(19) Uani 1 1 d . . .
N1 N 0.3389(3) 0.7353(2) 0.64253(15) 0.0288(6) Uani 1 1 d . . .
N2 N 0.2441(3) 0.6383(2) 0.51865(15) 0.0291(6) Uani 1 1 d . . .
C1 C 0.4355(3) 0.8101(3) 0.59161(19) 0.0330(7) Uani 1 1 d . . .
C2 C 0.5794(4) 0.8303(3) 0.6149(2) 0.0417(8) Uani 1 1 d . . .
H2 H 0.6463 0.8829 0.5800 0.050 Uiso 1 1 calc R . .
C3 C 0.6228(4) 0.7728(3) 0.6895(2) 0.0471(9) Uani 1 1 d . . .
H3 H 0.7205 0.7860 0.7064 0.057 Uiso 1 1 calc R . .
C4 C 0.5247(4) 0.6949(3) 0.7407(2) 0.0430(8) Uani 1 1 d . . .
H4 H 0.5550 0.6547 0.7920 0.052 Uiso 1 1 calc R . .
C5 C 0.3824(4) 0.6779(3) 0.71495(19) 0.0347(7) Uani 1 1 d . . .
H5 H 0.3146 0.6250 0.7488 0.042 Uiso 1 1 calc R . .
C6 C 0.1592(4) 0.5569(2) 0.56699(18) 0.0298(7) Uani 1 1 d . . .
C7 C 0.1764(4) 0.4583(3) 0.5394(2) 0.0379(8) Uani 1 1 d . . .
H7 H 0.1166 0.4015 0.5731 0.046 Uiso 1 1 calc R . .
C8 C 0.2822(4) 0.4444(3) 0.4618(2) 0.0396(8) Uani 1 1 d . . .
H8 H 0.2949 0.3776 0.4414 0.047 Uiso 1 1 calc R . .
C9 C 0.3702(4) 0.5276(3) 0.4135(2) 0.0412(8) Uani 1 1 d . . .
H9 H 0.4443 0.5178 0.3606 0.049 Uiso 1 1 calc R . .
C10 C 0.3490(4) 0.6241(3) 0.44300(19) 0.0354(7) Uani 1 1 d . . .
H10 H 0.4084 0.6815 0.4100 0.042 Uiso 1 1 calc R . .
C11 C 0.0404(3) 0.8445(2) 0.66401(17) 0.0265(6) Uani 1 1 d . . .
C12 C 0.0170(3) 0.8121(3) 0.75655(18) 0.0319(7) Uani 1 1 d . . .
H12 H 0.0622 0.7466 0.7782 0.038 Uiso 1 1 calc R . .
C13 C -0.0711(4) 0.8737(3) 0.8171(2) 0.0385(8) Uani 1 1 d . . .
H13 H -0.0840 0.8505 0.8795 0.046 Uiso 1 1 calc R . .
C14 C -0.1398(4) 0.9681(3) 0.7872(2) 0.0416(8) Uani 1 1 d . . .
H14 H -0.2021 1.0093 0.8286 0.050 Uiso 1 1 calc R . .
C15 C -0.1174(4) 1.0028(3) 0.6966(2) 0.0397(8) Uani 1 1 d . . .
H15 H -0.1626 1.0685 0.6756 0.048 Uiso 1 1 calc R . .
C16 C -0.0287(4) 0.9413(2) 0.63630(19) 0.0334(7) Uani 1 1 d . . .
H16 H -0.0147 0.9660 0.5742 0.040 Uiso 1 1 calc R . .
N4 N 0.5551(3) 0.2913(2) 0.84303(16) 0.0343(6) Uani 1 1 d . . .
C26 C 0.5779(4) 0.3809(3) 0.8741(2) 0.0383(8) Uani 1 1 d . A .
C27 C 0.7245(4) 0.4285(3) 0.8507(2) 0.0459(9) Uani 1 1 d . . .
H27 H 0.7407 0.4918 0.8723 0.055 Uiso 1 1 calc R A .
C28 C 0.8456(4) 0.3814(3) 0.7955(2) 0.0425(9) Uani 1 1 d . A .
H28 H 0.9468 0.4126 0.7788 0.051 Uiso 1 1 calc R . .
C29 C 0.8212(4) 0.2890(3) 0.7640(2) 0.0452(9) Uani 1 1 d . . .
H29 H 0.9045 0.2569 0.7255 0.054 Uiso 1 1 calc R A .
C30 C 0.6743(4) 0.2448(3) 0.7896(2) 0.0419(8) Uani 1 1 d . A .
H30 H 0.6565 0.1808 0.7694 0.050 Uiso 1 1 calc R . .
S4 S 0.40088(11) 0.41359(9) 0.94146(7) 0.0553(3) Uani 1 1 d . . .
C31 C 0.1116(3) 0.2601(3) 0.94741(18) 0.0357(7) Uani 1 1 d . . .
C32 C 0.0161(4) 0.1769(3) 0.9436(2) 0.0448(9) Uani 1 1 d . A .
H32 H 0.0609 0.1211 0.9115 0.054 Uiso 1 1 calc R . .
C33 C -0.1438(4) 0.1742(3) 0.9861(2) 0.0476(10) Uani 1 1 d . . .
H33 H -0.2067 0.1172 0.9820 0.057 Uiso 1 1 calc R A .
C34 C -0.2102(4) 0.2536(3) 1.0337(2) 0.0503(10) Uani 1 1 d . A .
H34 H -0.3188 0.2518 1.0628 0.060 Uiso 1 1 calc R . .
C35 C -0.1180(4) 0.3359(3) 1.0390(2) 0.0481(9) Uani 1 1 d . . .
H35 H -0.1630 0.3907 1.0723 0.058 Uiso 1 1 calc R A .
C36 C 0.0404(4) 0.3393(3) 0.9960(2) 0.0435(8) Uani 1 1 d . A .
H36 H 0.1017 0.3971 0.9998 0.052 Uiso 1 1 calc R . .
Cl2 Cl 0.41305(11) 0.15063(10) 1.00245(8) 0.0482(4) Uani 0.871(3) 1 d PD A 1
S3 S 0.27954(11) 0.34561(12) 0.75386(6) 0.0383(3) Uani 0.871(3) 1 d PD A 1
Si2 Si 0.33404(15) 0.26171(11) 0.89636(7) 0.0287(3) Uani 0.871(3) 1 d PD A 1
N3 N 0.3358(5) 0.1581(3) 0.8201(2) 0.0306(8) Uani 0.871(3) 1 d PD A 1
C21 C 0.2993(4) 0.2143(3) 0.7440(2) 0.0364(9) Uani 0.871(3) 1 d PD A 1
C22 C 0.2834(5) 0.1609(4) 0.6726(3) 0.0532(13) Uani 0.871(3) 1 d PD A 1
H22 H 0.2594 0.1985 0.6187 0.064 Uiso 0.871(3) 1 calc PR A 1
C23 C 0.3027(7) 0.0556(6) 0.6818(4) 0.0700(19) Uani 0.871(3) 1 d PD A 1
H23 H 0.2919 0.0192 0.6337 0.084 Uiso 0.871(3) 1 calc PR A 1
C24 C 0.3379(8) -0.0004(5) 0.7592(5) 0.0676(19) Uani 0.871(3) 1 d PD A 1
H24 H 0.3497 -0.0747 0.7646 0.081 Uiso 0.871(3) 1 calc PR A 1
C25 C 0.3558(5) 0.0524(4) 0.8291(3) 0.0478(11) Uani 0.871(3) 1 d PD A 1
H25 H 0.3817 0.0149 0.8825 0.057 Uiso 0.871(3) 1 calc PR A 1
Cl2A Cl 0.2691(8) 0.4025(7) 0.7658(4) 0.0374(14) Uiso 0.129(3) 1 d PD A 2
S3A S 0.4126(8) 0.1280(6) 0.9587(6) 0.0374(14) Uiso 0.129(3) 1 d PD A 2
Si2A Si 0.3236(16) 0.2866(8) 0.8746(7) 0.0374(14) Uiso 0.129(3) 1 d PD A 2
N3A N 0.331(3) 0.1713(16) 0.8095(15) 0.0374(14) Uiso 0.129(3) 1 d PD A 2
C21A C 0.379(3) 0.0882(15) 0.8647(12) 0.0374(14) Uiso 0.129(3) 1 d PD A 2
C22A C 0.381(3) -0.0121(17) 0.8383(13) 0.0374(14) Uiso 0.129(3) 1 d PD A 2
H22A H 0.4134 -0.0720 0.8749 0.045 Uiso 0.129(3) 1 calc PR A 2
C23A C 0.335(4) -0.023(2) 0.7611(18) 0.0374(14) Uiso 0.129(3) 1 d PD A 2
H23A H 0.3365 -0.0909 0.7438 0.045 Uiso 0.129(3) 1 calc PR A 2
C24A C 0.287(4) 0.062(2) 0.7063(17) 0.0374(14) Uiso 0.129(3) 1 d PD A 2
H24A H 0.2553 0.0529 0.6520 0.045 Uiso 0.129(3) 1 calc PR A 2
C25A C 0.285(3) 0.1620(18) 0.7312(14) 0.0374(14) Uiso 0.129(3) 1 d PD A 2
H25A H 0.2523 0.2218 0.6946 0.045 Uiso 0.129(3) 1 calc PR A 2

loop_
_atom_site_aniso_label
_atom_site_aniso_U_11
_atom_site_aniso_U_22
_atom_site_aniso_U_33
_atom_site_aniso_U_23
_atom_site_aniso_U_13
_atom_site_aniso_U_12
Cl1 0.0349(4) 0.0287(4) 0.0316(3) -0.0065(3) -0.0091(3) -0.0028(3)
S1 0.0353(4) 0.0335(5) 0.0338(4) -0.0061(3) 0.0019(3) -0.0111(4)
S2 0.0340(4) 0.0293(4) 0.0335(4) -0.0033(3) -0.0020(3) -0.0078(3)
Si1 0.0267(4) 0.0253(5) 0.0267(4) -0.0050(3) -0.0029(3) -0.0056(4)
N1 0.0257(12) 0.0283(15) 0.0328(12) -0.0098(10) -0.0018(10) -0.0025(11)
N2 0.0306(13) 0.0273(14) 0.0305(12) -0.0060(10) -0.0058(10) -0.0038(11)
C1 0.0277(15) 0.0311(19) 0.0410(16) -0.0175(13) 0.0016(12) -0.0022(14)
C2 0.0258(15) 0.041(2) 0.060(2) -0.0196(16) -0.0017(14) -0.0057(15)
C3 0.0267(16) 0.055(3) 0.066(2) -0.0259(18) -0.0139(15) 0.0022(17)
C4 0.0370(18) 0.048(2) 0.0485(18) -0.0170(16) -0.0158(14) 0.0138(17)
C5 0.0316(16) 0.036(2) 0.0383(16) -0.0128(13) -0.0056(12) 0.0045(15)
C6 0.0335(16) 0.0254(17) 0.0334(14) -0.0049(12) -0.0119(12) -0.0032(14)
C7 0.0448(19) 0.0325(19) 0.0403(17) -0.0060(13) -0.0152(14) -0.0060(16)
C8 0.0471(19) 0.0294(19) 0.0484(18) -0.0170(14) -0.0179(15) 0.0054(16)
C9 0.0418(18) 0.047(2) 0.0385(17) -0.0187(15) -0.0071(14) 0.0028(17)
C10 0.0332(16) 0.041(2) 0.0321(15) -0.0109(13) -0.0011(12) -0.0035(15)
C11 0.0240(14) 0.0297(17) 0.0267(13) -0.0065(11) -0.0034(11) -0.0055(13)
C12 0.0299(15) 0.0338(19) 0.0325(15) -0.0028(12) -0.0105(12) 0.0052(14)
C13 0.0387(17) 0.046(2) 0.0307(15) -0.0074(13) -0.0064(13) 0.0087(16)
C14 0.0420(18) 0.048(2) 0.0336(16) -0.0145(14) -0.0009(13) 0.0072(17)
C15 0.050(2) 0.0300(19) 0.0387(16) -0.0066(13) -0.0089(14) 0.0084(16)
C16 0.0408(17) 0.0303(18) 0.0279(14) -0.0028(12) -0.0040(12) -0.0016(15)
N4 0.0265(13) 0.0386(17) 0.0390(13) -0.0105(11) -0.0050(10) -0.0011(12)
C26 0.0302(16) 0.040(2) 0.0461(17) -0.0108(14) -0.0081(13) 0.0002(15)
C27 0.0357(18) 0.044(2) 0.062(2) -0.0029(16) -0.0173(15) -0.0100(17)
C28 0.0244(15) 0.050(2) 0.0490(18) 0.0099(16) -0.0075(13) -0.0070(16)
C29 0.0284(16) 0.056(3) 0.0479(18) -0.0070(16) 0.0003(14) 0.0002(17)
C30 0.0269(16) 0.049(2) 0.0502(19) -0.0170(16) -0.0014(14) 0.0021(16)
S4 0.0351(5) 0.0633(7) 0.0751(6) -0.0428(5) -0.0040(4) -0.0038(5)
C31 0.0260(15) 0.054(2) 0.0272(14) -0.0062(13) -0.0046(11) -0.0002(15)
C32 0.0299(17) 0.069(3) 0.0353(16) -0.0131(16) -0.0004(13) -0.0080(17)
C33 0.0269(16) 0.080(3) 0.0350(16) -0.0054(17) -0.0022(13) -0.0128(18)
C34 0.0252(16) 0.088(3) 0.0332(16) 0.0011(17) -0.0018(13) 0.0035(19)
C35 0.0351(18) 0.068(3) 0.0372(17) -0.0060(16) -0.0015(14) 0.0147(19)
C36 0.0366(17) 0.055(2) 0.0371(16) -0.0044(15) -0.0041(13) 0.0005(17)
Cl2 0.0296(5) 0.0680(8) 0.0424(6) 0.0080(5) -0.0064(4) 0.0005(5)
S3 0.0291(5) 0.0490(9) 0.0350(5) -0.0020(4) -0.0051(4) 0.0023(5)
Si2 0.0209(5) 0.0359(8) 0.0305(7) -0.0113(5) -0.0023(5) -0.0004(5)
N3 0.0227(14) 0.032(2) 0.0367(17) -0.0099(15) -0.0006(12) -0.0036(14)
C21 0.0203(16) 0.057(3) 0.0330(18) -0.0143(17) -0.0001(13) -0.0038(18)
C22 0.033(2) 0.088(4) 0.045(2) -0.036(2) -0.0019(17) -0.005(2)
C23 0.044(3) 0.093(5) 0.081(4) -0.060(4) 0.007(3) -0.016(3)
C24 0.054(3) 0.049(4) 0.099(4) -0.043(3) 0.017(3) -0.017(3)
C25 0.034(2) 0.037(3) 0.068(3) -0.009(2) 0.0052(19) -0.003(2)

loop_
_atom_type_symbol
_atom_type_description
_atom_type_scat_dispersion_real
_atom_type_scat_dispersion_imag
_atom_type_scat_source
C C 0.0033 0.0016 'International Tables Vol C Tables 4.2.6.8 and 6.1.1.4'
H H 0.0000 0.0000 'International Tables Vol C Tables 4.2.6.8 and 6.1.1.4'
N N 0.0061 0.0033 'International Tables Vol C Tables 4.2.6.8 and 6.1.1.4'
Si Si 0.0817 0.0704 'International Tables Vol C Tables 4.2.6.8 and 6.1.1.4'
S S 0.1246 0.1234 'International Tables Vol C Tables 4.2.6.8 and 6.1.1.4'
Cl Cl 0.1484 0.1585 'International Tables Vol C Tables 4.2.6.8 and 6.1.1.4'

loop_
_geom_angle_atom_site_label_1
_geom_angle_atom_site_label_2
_geom_angle_atom_site_label_3
_geom_angle
C1 S1 Si1 78.56(10)
C6 S2 Si1 78.48(10)
C11 Si1 N2 167.65(11)
C11 Si1 N1 93.44(12)
N2 Si1 N1 86.25(11)
C11 Si1 Cl1 96.15(10)
N2 Si1 Cl1 87.06(8)
N1 Si1 Cl1 164.07(7)
C11 Si1 S2 95.79(9)
N2 Si1 S2 71.95(7)
N1 Si1 S2 94.46(8)
Cl1 Si1 S2 97.18(5)
C11 Si1 S1 98.69(9)
N2 Si1 S1 92.96(8)
N1 Si1 S1 72.04(8)
Cl1 Si1 S1 93.90(4)
S2 Si1 S1 160.69(5)
C5 N1 C1 120.9(3)
C5 N1 Si1 138.3(2)
C1 N1 Si1 100.7(2)
C10 N2 C6 120.5(3)
C10 N2 Si1 138.0(2)
C6 N2 Si1 101.19(18)
N1 C1 C2 120.4(3)
N1 C1 S1 108.6(2)
C2 C1 S1 130.9(3)
C3 C2 C1 118.7(3)
C2 C3 C4 120.7(3)
C5 C4 C3 118.5(3)
N1 C5 C4 120.8(3)
N2 C6 C7 120.8(3)
N2 C6 S2 108.2(2)
C7 C6 S2 131.0(2)
C8 C7 C6 118.5(3)
C7 C8 C9 120.3(3)
C10 C9 C8 119.3(3)
N2 C10 C9 120.6(3)
C16 C11 C12 116.6(3)
C16 C11 Si1 123.1(2)
C12 C11 Si1 120.1(2)
C13 C12 C11 121.4(3)
C14 C13 C12 120.3(3)
C13 C14 C15 119.6(3)
C14 C15 C16 119.9(3)
C15 C16 C11 122.1(3)
C26 N4 C30 120.9(3)
C26 N4 Si2A 99.7(4)
C30 N4 Si2A 137.7(4)
C26 N4 Si2 102.8(2)
C30 N4 Si2 136.2(2)
Si2A N4 Si2 13.2(3)
N4 C26 C27 120.6(3)
N4 C26 S4 107.1(2)
C27 C26 S4 132.3(3)
C28 C27 C26 118.4(3)
C27 C28 C29 120.6(3)
C30 C29 C28 118.7(3)
N4 C30 C29 120.7(3)
C26 S4 Si2A 78.7(4)
C26 S4 Si2 79.06(12)
Si2A S4 Si2 11.2(2)
C36 C31 C32 116.9(3)
C36 C31 Si2 120.7(3)
C32 C31 Si2 122.3(3)
C36 C31 Si2A 116.8(4)
C32 C31 Si2A 125.5(4)
Si2 C31 Si2A 13.2(3)
C31 C32 C33 121.4(4)
C34 C33 C32 120.2(4)
C33 C34 C35 119.4(3)
C34 C35 C36 120.4(4)
C35 C36 C31 121.7(4)
C21 S3 Si2 74.89(13)
N3 Si2 C31 97.80(17)
N3 Si2 N4 89.96(15)
C31 Si2 N4 169.43(16)
N3 Si2 Cl2 93.58(14)
C31 Si2 Cl2 96.27(11)
N4 Si2 Cl2 90.36(10)
N3 Si2 S4 157.78(13)
C31 Si2 S4 99.84(13)
N4 Si2 S4 71.02(9)
Cl2 Si2 S4 97.80(7)
N3 Si2 S3 71.09(13)
C31 Si2 S3 91.70(11)
N4 Si2 S3 84.01(9)
Cl2 Si2 S3 163.60(8)
S4 Si2 S3 94.91(6)
C25 N3 C21 121.9(4)
C25 N3 Si2 134.8(3)
C21 N3 Si2 103.2(3)
N3 C21 C22 119.1(4)
N3 C21 S3 110.8(3)
C22 C21 S3 130.2(4)
C23 C22 C21 118.9(5)
C22 C23 C24 121.6(5)
C23 C24 C25 119.4(5)
N3 C25 C24 119.1(5)
C21A S3A Si2A 76.0(8)
N3A Si2A N4 89.0(10)
N3A Si2A C31 96.2(10)
N4 Si2A C31 159.3(6)
N3A Si2A Cl2A 94.5(9)
N4 Si2A Cl2A 97.3(5)
C31 Si2A Cl2A 102.2(5)
N3A Si2A S4 161.2(11)
N4 Si2A S4 72.4(4)
C31 Si2A S4 100.5(5)
Cl2A Si2A S4 90.4(4)
N3A Si2A S3A 69.5(8)
N4 Si2A S3A 76.8(4)
C31 Si2A S3A 86.3(4)
Cl2A Si2A S3A 162.8(7)
S4 Si2A S3A 102.9(4)
C25A N3A C21A 123.5(16)
C25A N3A Si2A 131.9(17)
C21A N3A Si2A 104.2(13)
N3A C21A C22A 117.6(15)
N3A C21A S3A 110.2(13)
C22A C21A S3A 132.0(15)
C23A C22A C21A 119.7(19)
C22A C23A C24A 122(2)
C23A C24A C25A 119(2)
N3A C25A C24A 118.0(19)

loop_
_geom_bond_atom_site_label_1
_geom_bond_atom_site_label_2
_geom_bond_distance
Cl1 Si1 2.2263(12)
S1 C1 1.740(4)
S1 Si1 2.3049(13)
S2 C6 1.733(3)
S2 Si1 2.2980(13)
Si1 C11 1.906(3)
Si1 N2 1.954(3)
Si1 N1 1.973(3)
N1 C5 1.348(4)
N1 C1 1.364(4)
N2 C10 1.354(4)
N2 C6 1.358(4)
C1 C2 1.390(4)
C2 C3 1.375(5)
C3 C4 1.398(5)
C4 C5 1.385(5)
C6 C7 1.386(4)
C7 C8 1.380(4)
C8 C9 1.387(5)
C9 C10 1.372(5)
C11 C16 1.394(4)
C11 C12 1.405(4)
C12 C13 1.391(4)
C13 C14 1.376(5)
C14 C15 1.383(4)
C15 C16 1.388(4)
N4 C26 1.347(4)
N4 C30 1.350(4)
N4 Si2A 1.947(13)
N4 Si2 1.948(3)
C26 C27 1.389(4)
C26 S4 1.729(3)
C27 C28 1.377(5)
C28 C29 1.387(5)
C29 C30 1.374(4)
S4 Si2A 2.240(12)
S4 Si2 2.3006(17)
C31 C36 1.392(5)
C31 C32 1.397(5)
C31 Si2 1.913(3)
C31 Si2A 1.961(13)
C32 C33 1.398(4)
C33 C34 1.375(5)
C34 C35 1.377(6)
C35 C36 1.389(4)
Cl2 Si2 2.1924(16)
S3 C21 1.715(5)
S3 Si2 2.4167(16)
Si2 N3 1.893(3)
N3 C25 1.353(6)
N3 C21 1.364(5)
C21 C22 1.405(5)
C22 C23 1.348(9)
C23 C24 1.377(8)
C24 C25 1.385(8)
Cl2A Si2A 2.180(10)
S3A C21A 1.676(16)
S3A Si2A 2.423(11)
Si2A N3A 1.896(15)
N3A C25A 1.356(18)
N3A C21A 1.364(19)
C21A C22A 1.406(17)
C22A C23A 1.34(2)
C23A C24A 1.379(18)
C24A C25A 1.39(2)

loop_
_geom_torsion_atom_site_label_1
_geom_torsion_atom_site_label_2
_geom_torsion_atom_site_label_3
_geom_torsion_atom_site_label_4
_geom_torsion
C6 S2 Si1 C11 179.25(13)
C6 S2 Si1 N2 -2.25(13)
C6 S2 Si1 N1 -86.83(13)
C6 S2 Si1 Cl1 82.28(11)
C6 S2 Si1 S1 -42.27(17)
C1 S1 Si1 C11 88.69(14)
C1 S1 Si1 N2 -87.22(13)
C1 S1 Si1 N1 -2.13(12)
C1 S1 Si1 Cl1 -174.47(11)
C1 S1 Si1 S2 -49.47(17)
C11 Si1 N1 C5 79.9(3)
N2 Si1 N1 C5 -87.7(3)
Cl1 Si1 N1 C5 -153.0(3)
S2 Si1 N1 C5 -16.1(3)
S1 Si1 N1 C5 178.0(3)
C11 Si1 N1 C1 -95.31(19)
N2 Si1 N1 C1 97.06(18)
Cl1 Si1 N1 C1 31.7(4)
S2 Si1 N1 C1 168.60(17)
S1 Si1 N1 C1 2.72(16)
C11 Si1 N2 C10 -176.7(5)
N1 Si1 N2 C10 -87.7(3)
Cl1 Si1 N2 C10 77.8(3)
S2 Si1 N2 C10 176.4(3)
S1 Si1 N2 C10 -15.9(3)
C11 Si1 N2 C6 9.8(7)
N1 Si1 N2 C6 98.80(19)
Cl1 Si1 N2 C6 -95.67(18)
S2 Si1 N2 C6 2.87(16)
S1 Si1 N2 C6 170.57(18)
C5 N1 C1 C2 -1.6(4)
Si1 N1 C1 C2 174.7(2)
C5 N1 C1 S1 -179.9(2)
Si1 N1 C1 S1 -3.6(2)
Si1 S1 C1 N1 3.10(18)
Si1 S1 C1 C2 -175.0(3)
N1 C1 C2 C3 0.7(5)
S1 C1 C2 C3 178.6(3)
C1 C2 C3 C4 0.3(5)
C2 C3 C4 C5 -0.5(5)
C1 N1 C5 C4 1.4(5)
Si1 N1 C5 C4 -173.1(2)
C3 C4 C5 N1 -0.4(5)
C10 N2 C6 C7 -0.9(4)
Si1 N2 C6 C7 174.1(3)
C10 N2 C6 S2 -178.8(2)
Si1 N2 C6 S2 -3.8(2)
Si1 S2 C6 N2 3.24(19)
Si1 S2 C6 C7 -174.4(3)
N2 C6 C7 C8 0.3(5)
S2 C6 C7 C8 177.6(3)
C6 C7 C8 C9 0.7(5)
C7 C8 C9 C10 -1.0(5)
C6 N2 C10 C9 0.6(5)
Si1 N2 C10 C9 -172.0(3)
C8 C9 C10 N2 0.4(5)
N2 Si1 C11 C16 -141.7(5)
N1 Si1 C11 C16 130.1(2)
Cl1 Si1 C11 C16 -37.1(2)
S2 Si1 C11 C16 -135.0(2)
S1 Si1 C11 C16 57.8(2)
N2 Si1 C11 C12 34.7(7)
N1 Si1 C11 C12 -53.5(2)
Cl1 Si1 C11 C12 139.3(2)
S2 Si1 C11 C12 41.4(2)
S1 Si1 C11 C12 -125.8(2)
C16 C11 C12 C13 0.1(4)
Si1 C11 C12 C13 -176.6(2)
C11 C12 C13 C14 0.9(5)
C12 C13 C14 C15 -1.6(5)
C13 C14 C15 C16 1.3(5)
C14 C15 C16 C11 -0.3(5)
C12 C11 C16 C15 -0.4(4)
Si1 C11 C16 C15 176.1(2)
C30 N4 C26 C27 1.0(5)
Si2A N4 C26 C27 -167.0(4)
Si2 N4 C26 C27 179.9(3)
C30 N4 C26 S4 -178.6(3)
Si2A N4 C26 S4 13.4(4)
Si2 N4 C26 S4 0.3(3)
N4 C26 C27 C28 -0.3(5)
S4 C26 C27 C28 179.1(3)
C26 C27 C28 C29 0.1(5)
C27 C28 C29 C30 -0.5(5)
C26 N4 C30 C29 -1.4(5)
Si2A N4 C30 C29 160.8(5)
Si2 N4 C30 C29 -179.9(3)
C28 C29 C30 N4 1.2(5)
N4 C26 S4 Si2A -11.7(3)
C27 C26 S4 Si2A 168.8(4)
N4 C26 S4 Si2 -0.3(2)
C27 C26 S4 Si2 -179.8(4)
C36 C31 C32 C33 0.6(5)
Si2 C31 C32 C33 176.0(3)
Si2A C31 C32 C33 -168.6(4)
C31 C32 C33 C34 -0.7(5)
C32 C33 C34 C35 0.2(5)
C33 C34 C35 C36 0.6(5)
C34 C35 C36 C31 -0.8(5)
C32 C31 C36 C35 0.2(5)
Si2 C31 C36 C35 -175.3(3)
Si2A C31 C36 C35 170.3(4)
C36 C31 Si2 N3 -166.7(3)
C32 C31 Si2 N3 18.0(3)
Si2A C31 Si2 N3 -90.1(17)
C36 C31 Si2 N4 -29.7(9)
C32 C31 Si2 N4 155.0(6)
Si2A C31 Si2 N4 46.8(17)
C36 C31 Si2 Cl2 98.8(3)
C32 C31 Si2 Cl2 -76.5(3)
Si2A C31 Si2 Cl2 175.4(17)
C36 C31 Si2 S4 -0.3(3)
C32 C31 Si2 S4 -175.5(3)
Si2A C31 Si2 S4 76.3(17)
C36 C31 Si2 S3 -95.5(3)
C32 C31 Si2 S3 89.2(3)
Si2A C31 Si2 S3 -19.0(17)
C26 N4 Si2 N3 168.1(2)
C30 N4 Si2 N3 -13.3(4)
Si2A N4 Si2 N3 90.2(17)
C26 N4 Si2 C31 30.6(8)
C30 N4 Si2 C31 -150.7(6)
Si2A N4 Si2 C31 -47.2(17)
C26 N4 Si2 Cl2 -98.4(2)
C30 N4 Si2 Cl2 80.3(3)
Si2A N4 Si2 Cl2 -176.2(17)
C26 N4 Si2 S4 -0.25(19)
C30 N4 Si2 S4 178.4(4)
Si2A N4 Si2 S4 -78.1(17)
C26 N4 Si2 S3 97.1(2)
C30 N4 Si2 S3 -84.3(3)
Si2A N4 Si2 S3 19.2(17)
C26 S4 Si2 N3 -32.2(4)
Si2A S4 Si2 N3 55.0(18)
C26 S4 Si2 C31 -174.33(16)
Si2A S4 Si2 C31 -87.1(19)
C26 S4 Si2 N4 0.19(15)
Si2A S4 Si2 N4 87.4(19)
C26 S4 Si2 Cl2 87.87(13)
Si2A S4 Si2 Cl2 175.1(19)
C26 S4 Si2 S3 -81.75(13)
Si2A S4 Si2 S3 5.5(19)
C21 S3 Si2 N3 1.39(16)
C21 S3 Si2 C31 -96.28(17)
C21 S3 Si2 N4 93.41(15)
C21 S3 Si2 Cl2 22.9(3)
C21 S3 Si2 S4 163.70(12)
C31 Si2 N3 C25 -88.8(4)
N4 Si2 N3 C25 98.4(4)
Cl2 Si2 N3 C25 8.1(4)
S4 Si2 N3 C25 128.9(4)
S3 Si2 N3 C25 -177.9(4)
C31 Si2 N3 C21 87.4(3)
N4 Si2 N3 C21 -85.4(3)
Cl2 Si2 N3 C21 -175.8(2)
S4 Si2 N3 C21 -54.9(5)
S3 Si2 N3 C21 -1.7(2)
C25 N3 C21 C22 -0.6(5)
Si2 N3 C21 C22 -177.4(3)
C25 N3 C21 S3 179.3(3)
Si2 N3 C21 S3 2.5(3)
Si2 S3 C21 N3 -2.0(2)
Si2 S3 C21 C22 177.9(4)
N3 C21 C22 C23 0.8(6)
S3 C21 C22 C23 -179.0(3)
C21 C22 C23 C24 -0.1(7)
C22 C23 C24 C25 -0.8(7)
C21 N3 C25 C24 -0.4(5)
Si2 N3 C25 C24 175.3(4)
C23 C24 C25 N3 1.0(7)
C26 N4 Si2A N3A 172.1(8)
C30 N4 Si2A N3A 7.5(10)
Si2 N4 Si2A N3A -83.1(18)
C26 N4 Si2A C31 -82.9(19)
C30 N4 Si2A C31 112.5(19)
Si2 N4 Si2A C31 21.9(7)
C26 N4 Si2A Cl2A 77.8(5)
C30 N4 Si2A Cl2A -86.9(6)
Si2 N4 Si2A Cl2A -178(2)
C26 N4 Si2A S4 -10.3(3)
C30 N4 Si2A S4 -175.0(4)
Si2 N4 Si2A S4 94.4(17)
C26 N4 Si2A S3A -118.7(3)
C30 N4 Si2A S3A 76.7(5)
Si2 N4 Si2A S3A -13.9(15)
C36 C31 Si2A N3A -168.2(8)
C32 C31 Si2A N3A 1.0(9)
Si2 C31 Si2A N3A 81.4(17)
C36 C31 Si2A N4 88.1(19)
C32 C31 Si2A N4 -102.8(19)
Si2 C31 Si2A N4 -22.3(7)
C36 C31 Si2A Cl2A -72.2(6)
C32 C31 Si2A Cl2A 96.9(6)
Si2 C31 Si2A Cl2A 177(2)
C36 C31 Si2A S4 20.5(5)
C32 C31 Si2A S4 -170.4(3)
Si2 C31 Si2A S4 -89.9(17)
C36 C31 Si2A S3A 122.9(4)
C32 C31 Si2A S3A -67.9(5)
Si2 C31 Si2A S3A 12.5(14)
C26 S4 Si2A N3A 16(3)
Si2 S4 Si2A N3A -75(3)
C26 S4 Si2A N4 8.1(2)
Si2 S4 Si2A N4 -82.5(18)
C26 S4 Si2A C31 168.1(4)
Si2 S4 Si2A C31 77.5(18)
C26 S4 Si2A Cl2A -89.4(4)
Si2 S4 Si2A Cl2A -180(2)
C26 S4 Si2A S3A 79.5(4)
Si2 S4 Si2A S3A -11.0(15)
C21A S3A Si2A N3A -1.0(7)
C21A S3A Si2A N4 -94.8(9)
C21A S3A Si2A C31 97.1(9)
C21A S3A Si2A Cl2A -23(2)
C21A S3A Si2A S4 -163.0(9)
N4 Si2A N3A C25A -109.8(17)
C31 Si2A N3A C25A 90.3(17)
Cl2A Si2A N3A C25A -12.5(18)
S4 Si2A N3A C25A -117(2)
S3A Si2A N3A C25A 174.0(19)
N4 Si2A N3A C21A 77.5(10)
C31 Si2A N3A C21A -82.5(10)
Cl2A Si2A N3A C21A 174.7(9)
S4 Si2A N3A C21A 70(3)
S3A Si2A N3A C21A 1.2(8)
C25A N3A C21A C22A 0.0(2)
Si2A N3A C21A C22A 173.6(19)
C25A N3A C21A S3A -175.3(17)
Si2A N3A C21A S3A -1.7(12)
Si2A S3A C21A N3A 1.3(9)
Si2A S3A C21A C22A -173(2)
N3A C21A C22A C23A 0.0(2)
S3A C21A C22A C23A 174(2)
C21A C22A C23A C24A 0.0(2)
C22A C23A C24A C25A 0.0(2)
C21A N3A C25A C24A 0.0(2)
Si2A N3A C25A C24A -172(2)
C23A C24A C25A N3A 0.0(2)
